data_4320288
loop_
_publ_author_name
'Thomas M. Klap\"otke'
'Burkhard Krumm'
'Peter Mayer'
'Kurt Polborn'
'Oliver P. Ruscitti'

_publ_section_title
;
 Spectroscopic and Structural Studies on Polyfluorophenyl Tellurides and
 Tellurium(IV) Dihalides
;
_journal_name_full 'Inorganic Chemistry'
_journal_page_first 5169
_journal_page_last 5176
_journal_paper_doi 10.1021/ic010149r
_journal_volume 40
_journal_year 2001
_chemical_formula_sum 'C12 F10 Te'
_chemical_formula_weight 461.72
_chemical_name_systematic
;
  ?
;
_space_group_IT_number 4
_symmetry_cell_setting monoclinic
_symmetry_space_group_name_Hall 'P 2yb'
_symmetry_space_group_name_H-M 'P 1 21 1'
_atom_sites_solution_hydrogens geom
_atom_sites_solution_primary direct
_atom_sites_solution_secondary difmap
_audit_creation_method SHELXL
_cell_angle_alpha 90.00(3)
_cell_angle_beta 106.82(2)
_cell_angle_gamma 90.00(2)
_cell_formula_units_Z 2
_cell_length_a 9.324(2)
_cell_length_b 7.512(3)
_cell_length_c 9.687(2)
_cell_measurement_reflns_used 25
_cell_measurement_temperature 293(2)
_cell_measurement_theta_max 18
_cell_measurement_theta_min 9
_cell_volume 649.5(3)
_computing_cell_refinement CAD4(Nonius,_1977)
_computing_data_collection CAD4(Nonius,_1977)
_computing_data_reduction process_MOLEN(Fair,_1990)
_computing_molecular_graphics ZORTEP(Zsolnai,_1994)
_computing_publication_material 'SHELXL-93 (Sheldrick, 1993)'
_computing_structure_refinement 'SHELXL-93 (Sheldrick, 1993)'
_computing_structure_solution 'SHELXS-86 (Sheldrick, 1990)'
_diffrn_ambient_temperature 293(2)
_diffrn_measurement_device Nonius_CAD4
_diffrn_measurement_method \o-scan
_diffrn_radiation_monochromator graphite
_diffrn_radiation_source 'fine-focus sealed tube'
_diffrn_radiation_type MoK\a
_diffrn_radiation_wavelength 0.71073
_diffrn_reflns_av_R_equivalents 0.0076
_diffrn_reflns_av_sigmaI/netI 0.0111
_diffrn_reflns_limit_h_max 10
_diffrn_reflns_limit_h_min 0
_diffrn_reflns_limit_k_max 8
_diffrn_reflns_limit_k_min -8
_diffrn_reflns_limit_l_max 10
_diffrn_reflns_limit_l_min -11
_diffrn_reflns_number 2155
_diffrn_reflns_theta_max 23.95
_diffrn_reflns_theta_min 2.20
_diffrn_standards_decay_% -0.8
_diffrn_standards_interval_time 7200
_diffrn_standards_number 3
_exptl_absorpt_coefficient_mu 2.406
_exptl_absorpt_correction_T_max 0.9997
_exptl_absorpt_correction_T_min 0.8157
_exptl_absorpt_correction_type empirical
_exptl_crystal_colour pale_yellow
_exptl_crystal_density_diffrn 2.361
_exptl_crystal_description plate
_exptl_crystal_F_000 428
_exptl_crystal_size_max 0.60
_exptl_crystal_size_mid 0.43
_exptl_crystal_size_min 0.33
_refine_diff_density_max 0.636
_refine_diff_density_min -0.591
_refine_diff_density_rms 0.192
_refine_ls_abs_structure_details 'Flack H D (1983), Acta Cryst. A39, 876-881'
_refine_ls_abs_structure_Flack -0.03(3)
_refine_ls_extinction_method none
_refine_ls_goodness_of_fit_all 1.278
_refine_ls_goodness_of_fit_obs 1.225
_refine_ls_matrix_type full
_refine_ls_number_parameters 208
_refine_ls_number_reflns 2020
_refine_ls_number_restraints 1
_refine_ls_restrained_S_all 1.278
_refine_ls_restrained_S_obs 1.224
_refine_ls_R_factor_all 0.0287
_refine_ls_R_factor_obs 0.0273
_refine_ls_shift/esd_max 0.001
_refine_ls_shift/esd_mean 0.000
_refine_ls_structure_factor_coef Fsqd
_refine_ls_weighting_details 'w=1/[\s^2^(Fo^2^)+(0.0526P)^2^+0.1125P] where P=(Fo^2^+2Fc^2^)/3'
_refine_ls_weighting_scheme calc
_refine_ls_wR_factor_all 0.0784
_refine_ls_wR_factor_obs 0.0739
_reflns_number_observed 1963
_reflns_number_total 2020
_reflns_observed_criterion >2sigma(I)
_cod_data_source_file ic010149r_7.cif
_cod_data_source_block rusci1
_cod_depositor_comments
;
The following automatic conversions were performed:

'_refine_ls_weighting_scheme' value 'calc
w=1/[\s^2^(Fo^2^)+(0.0526P)^2^+0.1125P] where P=(Fo^2^+2Fc^2^)/3' was
changed to 'calc'. New tag '_refine_ls_weighting_details' was
created. The value of the new tag was set to
'w=1/[\s^2^(Fo^2^)+(0.0526P)^2^+0.1125P] where P=(Fo^2^+2Fc^2^)/3'.

Automatic conversion script
Id: cif_fix_values 3143 2015-03-26 13:38:13Z robertas 
;
_cod_database_code 4320288

loop_
_symmetry_equiv_pos_as_xyz
'x, y, z'
'-x, y+1/2, -z'

loop_
_atom_site_aniso_label
_atom_site_aniso_U_11
_atom_site_aniso_U_22
_atom_site_aniso_U_33
_atom_site_aniso_U_23
_atom_site_aniso_U_13
_atom_site_aniso_U_12
Te1 0.0501(2) 0.0602(2) 0.0420(2) -0.0074(3) 0.01427(13) -0.0034(2)
F1 0.073(2) 0.048(2) 0.054(2) 0.006(2) 0.009(2) -0.004(2)
F2 0.066(2) 0.084(3) 0.052(2) -0.003(2) -0.003(2) 0.001(2)
F3 0.077(2) 0.083(3) 0.090(3) -0.027(4) 0.026(2) -0.041(3)
F4 0.120(4) 0.044(2) 0.107(4) 0.004(2) 0.058(4) -0.013(3)
F5 0.092(3) 0.065(2) 0.064(2) 0.017(2) 0.019(2) 0.011(2)
F6 0.073(3) 0.040(2) 0.087(3) 0.008(2) 0.034(2) 0.009(2)
F7 0.075(3) 0.063(3) 0.115(4) -0.005(3) 0.052(3) 0.015(2)
F8 0.088(3) 0.087(3) 0.084(3) -0.007(3) 0.051(3) -0.022(3)
F9 0.106(4) 0.046(2) 0.065(2) 0.009(2) 0.022(2) -0.015(2)
F10 0.076(2) 0.042(2) 0.074(3) -0.004(2) 0.021(2) 0.011(2)
C1 0.043(3) 0.046(3) 0.048(3) -0.004(2) 0.019(2) -0.002(2)
C2 0.049(3) 0.040(3) 0.048(4) 0.002(3) 0.015(3) 0.005(3)
C3 0.046(3) 0.059(4) 0.051(3) -0.005(3) 0.017(3) -0.002(3)
C4 0.050(3) 0.063(4) 0.063(4) -0.018(3) 0.026(3) -0.015(3)
C5 0.063(3) 0.038(4) 0.073(4) -0.002(3) 0.039(3) -0.002(3)
C6 0.052(3) 0.050(3) 0.053(4) 0.005(3) 0.022(3) 0.004(3)
C7 0.042(3) 0.040(4) 0.042(3) -0.001(2) 0.007(2) -0.002(2)
C8 0.051(4) 0.036(3) 0.055(4) 0.001(3) 0.009(3) 0.002(3)
C9 0.047(3) 0.051(3) 0.060(5) -0.005(3) 0.022(3) 0.000(2)
C10 0.050(4) 0.067(5) 0.049(4) -0.008(4) 0.017(3) -0.013(3)
C11 0.059(4) 0.040(3) 0.046(3) 0.004(2) 0.005(3) -0.008(3)
C12 0.051(3) 0.035(3) 0.044(3) -0.006(3) 0.006(3) 0.001(3)

loop_
_atom_site_label
_atom_site_type_symbol
_atom_site_fract_x
_atom_site_fract_y
_atom_site_fract_z
_atom_site_U_iso_or_equiv
_atom_site_thermal_displace_type
_atom_site_occupancy
_atom_site_calc_flag
_atom_site_refinement_flags
_atom_site_disorder_group
Te1 Te 0.74388(3) 0.24006(7) 0.51763(3) 0.05056(15) Uani 1 d . .
F1 F 0.9672(5) 0.1861(5) 0.8371(5) 0.0607(11) Uani 1 d . .
F2 F 1.1538(4) 0.4049(7) 1.0237(4) 0.0718(11) Uani 1 d . .
F3 F 1.1884(5) 0.7453(9) 0.9454(5) 0.0826(12) Uani 1 d . .
F4 F 1.0324(7) 0.8652(7) 0.6811(6) 0.085(2) Uani 1 d . .
F5 F 0.8364(6) 0.6505(6) 0.4968(5) 0.0745(11) Uani 1 d . .
F6 F 0.5510(5) 0.5011(5) 0.6575(5) 0.0642(11) Uani 1 d . .
F7 F 0.3743(5) 0.4442(6) 0.8284(6) 0.0793(13) Uani 1 d . .
F8 F 0.3394(5) 0.1109(6) 0.9191(5) 0.0808(13) Uani 1 d . .
F9 F 0.4856(6) -0.1654(6) 0.8416(5) 0.0731(12) Uani 1 d . .
F10 F 0.6615(5) -0.1125(5) 0.6696(5) 0.0642(10) Uani 1 d . .
C1 C 0.8936(6) 0.4109(7) 0.6617(6) 0.0446(12) Uani 1 d . .
C2 C 0.9771(8) 0.3542(9) 0.7958(7) 0.045(2) Uani 1 d . .
C3 C 1.0757(7) 0.4650(9) 0.8945(7) 0.0512(14) Uani 1 d . .
C4 C 1.0925(7) 0.6375(9) 0.8536(7) 0.057(2) Uani 1 d . .
C5 C 1.0110(8) 0.6974(8) 0.7197(8) 0.054(2) Uani 1 d . .
C6 C 0.9125(7) 0.5860(8) 0.6259(7) 0.0504(13) Uani 1 d . .
C7 C 0.6146(6) 0.1972(7) 0.6590(6) 0.0425(14) Uani 1 d . .
C8 C 0.5379(8) 0.3348(9) 0.7013(7) 0.0484(14) Uani 1 d . .
C9 C 0.4457(9) 0.3073(9) 0.7903(8) 0.051(2) Uani 1 d . .
C10 C 0.4293(8) 0.1371(10) 0.8378(8) 0.055(2) Uani 1 d . .
C11 C 0.5032(7) -0.0017(8) 0.7958(7) 0.0506(14) Uani 1 d . .
C12 C 0.5946(7) 0.0276(8) 0.7097(7) 0.0450(14) Uani 1 d . .

loop_
_atom_type_symbol
_atom_type_description
_atom_type_scat_dispersion_real
_atom_type_scat_dispersion_imag
_atom_type_scat_source
C C 0.0033 0.0016 'International Tables Vol C Tables 4.2.6.8 and 6.1.1.4'
F F 0.0171 0.0103 'International Tables Vol C Tables 4.2.6.8 and 6.1.1.4'
Te Te -0.5308 1.6751 'International Tables Vol C Tables 4.2.6.8 and 6.1.1.4'

loop_
_geom_angle_atom_site_label_1
_geom_angle_atom_site_label_2
_geom_angle_atom_site_label_3
_geom_angle
_geom_angle_site_symmetry_1
_geom_angle_site_symmetry_3
_geom_angle_publ_flag
C7 Te1 C1 93.3(2) . . ?
C2 C1 C6 116.9(6) . . ?
C2 C1 Te1 121.6(5) . . ?
C6 C1 Te1 121.4(5) . . ?
F1 C2 C1 120.4(6) . . ?
F1 C2 C3 116.6(6) . . ?
C1 C2 C3 122.9(6) . . ?
F2 C3 C4 120.8(6) . . ?
F2 C3 C2 121.0(6) . . ?
C4 C3 C2 118.2(6) . . ?
F3 C4 C5 120.7(6) . . ?
F3 C4 C3 119.3(7) . . ?
C5 C4 C3 120.1(6) . . ?
F4 C5 C6 120.7(7) . . ?
F4 C5 C4 118.8(6) . . ?
C6 C5 C4 120.4(5) . . ?
F5 C6 C5 118.0(6) . . ?
F5 C6 C1 120.5(6) . . ?
C5 C6 C1 121.5(6) . . ?
C8 C7 C12 116.3(6) . . ?
C8 C7 Te1 121.6(4) . . ?
C12 C7 Te1 122.0(4) . . ?
F6 C8 C7 120.0(6) . . ?
F6 C8 C9 117.6(6) . . ?
C7 C8 C9 122.3(6) . . ?
F7 C9 C10 120.6(7) . . ?
F7 C9 C8 120.1(6) . . ?
C10 C9 C8 119.3(6) . . ?
F8 C10 C11 121.5(7) . . ?
F8 C10 C9 119.2(7) . . ?
C11 C10 C9 119.3(6) . . ?
F9 C11 C12 120.6(6) . . ?
F9 C11 C10 118.7(7) . . ?
C12 C11 C10 120.7(6) . . ?
F10 C12 C11 118.3(6) . . ?
F10 C12 C7 119.7(6) . . ?
C11 C12 C7 122.0(6) . . ?

loop_
_geom_bond_atom_site_label_1
_geom_bond_atom_site_label_2
_geom_bond_distance
_geom_bond_site_symmetry_2
_geom_bond_publ_flag
Te1 C7 2.094(6) . ?
Te1 C1 2.101(6) . ?
F1 C2 1.336(8) . ?
F2 C3 1.332(8) . ?
F3 C4 1.337(8) . ?
F4 C5 1.346(9) . ?
F5 C6 1.337(7) . ?
F6 C8 1.336(8) . ?
F7 C9 1.335(8) . ?
F8 C10 1.321(9) . ?
F9 C11 1.333(8) . ?
F10 C12 1.337(8) . ?
C1 C2 1.375(9) . ?
C1 C6 1.385(9) . ?
C2 C3 1.394(9) . ?
C3 C4 1.378(10) . ?
C4 C5 1.375(10) . ?
C5 C6 1.374(10) . ?
C7 C8 1.385(8) . ?
C7 C12 1.397(9) . ?
C8 C9 1.397(11) . ?
C9 C10 1.382(10) . ?
C10 C11 1.375(11) . ?
C11 C12 1.372(10) . ?

loop_
_geom_torsion_atom_site_label_1
_geom_torsion_atom_site_label_2
_geom_torsion_atom_site_label_3
_geom_torsion_atom_site_label_4
_geom_torsion
_geom_torsion_site_symmetry_1
_geom_torsion_site_symmetry_2
_geom_torsion_site_symmetry_3
_geom_torsion_site_symmetry_4
_geom_torsion_publ_flag
C7 Te1 C1 C2 60.4(5) . . . . ?
C7 Te1 C1 C6 -119.5(5) . . . . ?
C6 C1 C2 F1 -178.7(6) . . . . ?
Te1 C1 C2 F1 1.4(9) . . . . ?
C6 C1 C2 C3 0.8(9) . . . . ?
Te1 C1 C2 C3 -179.1(5) . . . . ?
F1 C2 C3 F2 -0.9(9) . . . . ?
C1 C2 C3 F2 179.6(6) . . . . ?
F1 C2 C3 C4 177.8(6) . . . . ?
C1 C2 C3 C4 -1.7(10) . . . . ?
F2 C3 C4 F3 -0.1(9) . . . . ?
C2 C3 C4 F3 -178.8(6) . . . . ?
F2 C3 C4 C5 -180.0(6) . . . . ?
C2 C3 C4 C5 1.3(9) . . . . ?
F3 C4 C5 F4 1.8(9) . . . . ?
C3 C4 C5 F4 -178.3(6) . . . . ?
F3 C4 C5 C6 -179.9(6) . . . . ?
C3 C4 C5 C6 -0.1(10) . . . . ?
F4 C5 C6 F5 -1.5(10) . . . . ?
C4 C5 C6 F5 -179.7(6) . . . . ?
F4 C5 C6 C1 177.4(6) . . . . ?
C4 C5 C6 C1 -0.9(10) . . . . ?
C2 C1 C6 F5 179.3(5) . . . . ?
Te1 C1 C6 F5 -0.8(8) . . . . ?
C2 C1 C6 C5 0.5(9) . . . . ?
Te1 C1 C6 C5 -179.6(5) . . . . ?
C1 Te1 C7 C8 63.3(5) . . . . ?
C1 Te1 C7 C12 -120.0(5) . . . . ?
C12 C7 C8 F6 180.0(6) . . . . ?
Te1 C7 C8 F6 -3.2(8) . . . . ?
C12 C7 C8 C9 0.2(9) . . . . ?
Te1 C7 C8 C9 177.0(5) . . . . ?
F6 C8 C9 F7 0.1(10) . . . . ?
C7 C8 C9 F7 179.9(6) . . . . ?
F6 C8 C9 C10 180.0(7) . . . . ?
C7 C8 C9 C10 -0.3(11) . . . . ?
F7 C9 C10 F8 1.4(12) . . . . ?
C8 C9 C10 F8 -178.5(6) . . . . ?
F7 C9 C10 C11 179.4(6) . . . . ?
C8 C9 C10 C11 -0.4(12) . . . . ?
F8 C10 C11 F9 -1.6(10) . . . . ?
C9 C10 C11 F9 -179.6(7) . . . . ?
F8 C10 C11 C12 179.1(6) . . . . ?
C9 C10 C11 C12 1.2(10) . . . . ?
F9 C11 C12 F10 2.0(9) . . . . ?
C10 C11 C12 F10 -178.7(6) . . . . ?
F9 C11 C12 C7 179.5(5) . . . . ?
C10 C11 C12 C7 -1.2(9) . . . . ?
C8 C7 C12 F10 178.0(5) . . . . ?
Te1 C7 C12 F10 1.1(8) . . . . ?
C8 C7 C12 C11 0.5(9) . . . . ?
Te1 C7 C12 C11 -176.3(4) . . . . ?

loop_
_cod_related_entry_id
_cod_related_entry_database
_cod_related_entry_code
1 ChemSpider 24592040
